data_7708916
loop_
_publ_author_name
'Chishiro, Akane'
'Konishi, Masafumi'
'Inaba, Ryoto'
'Yumura, Takashi'
'Imoto, Hiroaki'
'Naka, Kensuke'

_publ_section_title
;
 Tertiary arsine ligands for the Stille coupling reaction.
;
_journal_issue 1
_journal_name_full 'Dalton transactions (Cambridge, England : 2003)'
_journal_page_first 95
_journal_page_last 103
_journal_paper_doi 10.1039/d1dt02955j
_journal_volume 51
_journal_year 2021
_chemical_formula_moiety 'C36 H66 As2 Cl2 Pd'
_chemical_formula_sum 'C36 H66 As2 Cl2 Pd'
_chemical_formula_weight 826.02
_space_group_crystal_system triclinic
_space_group_IT_number 2
_space_group_name_Hall '-P 1'
_space_group_name_H-M_alt 'P -1'
_atom_sites_solution_hydrogens geom
_atom_sites_solution_primary dual
_audit_creation_date 2021-03-04
_audit_creation_method
;
Olex2 1.3-ac4
(compiled 2019.04.23 svn.r3594 for Rigaku Oxford Diffraction, GUI svn.r5739)
;
_audit_update_record
;
2021-06-01 deposited with the CCDC.	2021-11-09 downloaded from the CCDC.
;
_cell_angle_alpha 112.662(7)
_cell_angle_beta 107.773(6)
_cell_angle_gamma 91.967(5)
_cell_formula_units_Z 1
_cell_length_a 9.8187(6)
_cell_length_b 10.2351(7)
_cell_length_c 10.7679(10)
_cell_measurement_reflns_used 3741
_cell_measurement_temperature 93.15
_cell_measurement_theta_max 32.3680
_cell_measurement_theta_min 3.3530
_cell_volume 936.60(14)
_computing_cell_refinement 'CrysAlisPro 1.171.41.80a (Rigaku OD, 2020)'
_computing_data_collection 'CrysAlisPro 1.171.41.80a (Rigaku OD, 2020)'
_computing_data_reduction 'CrysAlisPro 1.171.41.80a (Rigaku OD, 2020)'
_computing_molecular_graphics 'Olex2 (Dolomanov et al., 2009)'
_computing_publication_material 'Olex2 (Dolomanov et al., 2009)'
_computing_structure_refinement 'ShelXL (Sheldrick, 2015)'
_computing_structure_solution 'ShelXT (Sheldrick, 2015)'
_diffrn_ambient_temperature 93.15
_diffrn_detector 'CCD area detector'
_diffrn_detector_area_resol_mean 6.83
_diffrn_detector_type 'Rigaku Mercury area detector'
_diffrn_measured_fraction_theta_full 0.999
_diffrn_measured_fraction_theta_max 0.998
_diffrn_measurement_details
;
List of Runs (angles in degrees, time in seconds):

  # Type    Start    End  Width  t~exp~   \w     \q     \k     \f   Frames
#--------------------------------------------------------------------------
  1  \w     87.00 114.00   1.00    1.00    --   30.00  54.00 -60.00   27
  2  \w    -73.00  32.00   1.00    1.00    --   30.00  54.00-180.00  105
  3  \w    -73.00  33.00   1.00    1.00    --   30.00  54.00  60.00  106
  4  \w    -69.00  31.00   1.00    1.00    --   30.00  54.00 -60.00  100
;
_diffrn_measurement_device 'fixed-chi diffractometer'
_diffrn_measurement_device_type 'Rigaku XtaLAB mini'
_diffrn_measurement_method '\w scans'
_diffrn_orient_matrix_type 'CrysAlisPro convention (1999,Acta A55,543-557)'
_diffrn_orient_matrix_UB_11 0.0235635000
_diffrn_orient_matrix_UB_12 -0.0345001000
_diffrn_orient_matrix_UB_13 0.0467500000
_diffrn_orient_matrix_UB_21 0.0099208000
_diffrn_orient_matrix_UB_22 -0.0593042000
_diffrn_orient_matrix_UB_23 -0.0564284000
_diffrn_orient_matrix_UB_31 0.0726525000
_diffrn_orient_matrix_UB_32 0.0332619000
_diffrn_orient_matrix_UB_33 0.0203868000
_diffrn_radiation_monochromator 'curved graphite'
_diffrn_radiation_probe x-ray
_diffrn_radiation_type 'Mo K\a'
_diffrn_radiation_wavelength 0.71073
_diffrn_reflns_av_R_equivalents 0.0222
_diffrn_reflns_av_unetI/netI 0.0372
_diffrn_reflns_Laue_measured_fraction_full 0.999
_diffrn_reflns_Laue_measured_fraction_max 0.998
_diffrn_reflns_limit_h_max 11
_diffrn_reflns_limit_h_min -12
_diffrn_reflns_limit_k_max 12
_diffrn_reflns_limit_k_min -12
_diffrn_reflns_limit_l_max 13
_diffrn_reflns_limit_l_min -12
_diffrn_reflns_number 5696
_diffrn_reflns_point_group_measured_fraction_full 0.999
_diffrn_reflns_point_group_measured_fraction_max 0.998
_diffrn_reflns_theta_full 25.242
_diffrn_reflns_theta_max 26.370
_diffrn_reflns_theta_min 2.831
_diffrn_source 'Sealed X-ray tube'
_diffrn_source_type 'Sealed X-ray tube'
_exptl_absorpt_coefficient_mu 2.414
_exptl_absorpt_correction_T_max 0.612
_exptl_absorpt_correction_T_min 0.399
_exptl_absorpt_correction_type analytical
_exptl_absorpt_process_details
;
CrysAlisPro 1.171.41.80a (Rigaku Oxford Diffraction, 2020)
Analytical numeric absorption correction using a multifaceted crystal
model based on expressions derived by R.C. Clark & J.S. Reid.
(Clark, R. C. & Reid, J. S. (1995). Acta Cryst. A51, 887-897)
Empirical absorption correction using spherical harmonics,
implemented in SCALE3 ABSPACK scaling algorithm.
;
_exptl_crystal_colour yellow
_exptl_crystal_colour_primary yellow
_exptl_crystal_density_diffrn 1.464
_exptl_crystal_description prism
_exptl_crystal_F_000 428
_exptl_crystal_size_max 0.55
_exptl_crystal_size_mid 0.4
_exptl_crystal_size_min 0.24
_refine_diff_density_max 0.580
_refine_diff_density_min -0.704
_refine_diff_density_rms 0.076
_refine_ls_extinction_method none
_refine_ls_goodness_of_fit_ref 1.047
_refine_ls_hydrogen_treatment constr
_refine_ls_matrix_type full
_refine_ls_number_parameters 187
_refine_ls_number_reflns 3830
_refine_ls_number_restraints 0
_refine_ls_restrained_S_all 1.047
_refine_ls_R_factor_all 0.0293
_refine_ls_R_factor_gt 0.0236
_refine_ls_shift/su_max 0.000
_refine_ls_shift/su_mean 0.000
_refine_ls_structure_factor_coef Fsqd
_refine_ls_weighting_details 'w=1/[\s^2^(Fo^2^)+(0.0164P)^2^+0.5191P] where P=(Fo^2^+2Fc^2^)/3'
_refine_ls_weighting_scheme calc
_refine_ls_wR_factor_gt 0.0531
_refine_ls_wR_factor_ref 0.0564
_reflns_Friedel_coverage 0.000
_reflns_number_gt 3415
_reflns_number_total 3830
_reflns_threshold_expression 'I > 2\s(I)'
_cod_data_source_file d1dt02955j2.cif
_cod_data_source_block 1m-Pd
_cod_depositor_comments 'Adding full bibliography for 7708916--7708920.cif.'
_cod_original_cell_volume 936.60(13)
_cod_database_code 7708916
_shelx_shelxl_version_number 2018/3
_chemical_oxdiff_formula Pd1Cl2As2C36H66
_shelx_space_group_comment
;
The symmetry employed for this shelxl refinement is uniquely defined
by the following loop, which should always be used as a source of
symmetry information in preference to the above space-group names.
They are only intended as comments.
;
_shelx_estimated_absorpt_t_max 0.595
_shelx_estimated_absorpt_t_min 0.350
_diffrn_oxdiff_digest_frames
;
01c1a3dd57f70dcd9eb1b8e742a4ffdb860033846a6
;
_reflns_odcompleteness_completeness 99.84
_reflns_odcompleteness_iscentric 1
_reflns_odcompleteness_theta 26.32
_olex2_refinement_description
;
1. Fixed Uiso
 At 1.2 times of:
  All C(H) groups, All C(H,H) groups
2.a Ternary CH refined with riding coordinates:
 C13(H13), C1(H1), C7(H7)
2.b Secondary CH2 refined with riding coordinates:
 C18(H18A,H18B), C12(H12A,H12B), C14(H14A,H14B), C8(H8A,H8B), C11(H11A,H11B),
 C10(H10A,H10B), C6(H6A,H6B), C15(H15A,H15B), C2(H2A,H2B), C5(H5A,H5B), C9(H9A,
 H9B), C3(H3A,H3B), C17(H17A,H17B), C4(H4A,H4B), C16(H16A,H16B)
;
_olex2_submission_special_instructions 'No special instructions were received'
_oxdiff_exptl_absorpt_empirical_details
;
Empirical correction (ABSPACK) includes:
- Absorption correction using spherical harmonics
- Frame scaling
;
_oxdiff_exptl_absorpt_empirical_full_max 1.108
_oxdiff_exptl_absorpt_empirical_full_min 0.933

loop_
_space_group_symop_operation_xyz
'x, y, z'
'-x, -y, -z'

loop_
_atom_site_label
_atom_site_type_symbol
_atom_site_fract_x
_atom_site_fract_y
_atom_site_fract_z
_atom_site_U_iso_or_equiv
_atom_site_adp_type
_atom_site_occupancy
_atom_site_site_symmetry_order
_atom_site_calc_flag
_atom_site_refinement_flags_posn
_atom_site_refinement_flags_adp
_atom_site_refinement_flags_occupancy
_atom_site_disorder_assembly
_atom_site_disorder_group
Pd1 Pd 1.000000 0.500000 1.000000 0.00960(7) Uani 1 2 d S T P . .
As1 As 0.79150(2) 0.47059(2) 0.79322(2) 0.00995(7) Uani 1 1 d . . . . .
Cl1 Cl 1.14580(6) 0.58055(6) 0.90261(6) 0.01733(12) Uani 1 1 d . . . . .
C13 C 0.6119(2) 0.3580(2) 0.7730(2) 0.0123(4) Uani 1 1 d . . . . .
H13 H 0.610624 0.387823 0.872644 0.015 Uiso 1 1 calc R . . . .
C1 C 0.8315(2) 0.3919(2) 0.6122(2) 0.0129(4) Uani 1 1 d . . . . .
H1 H 0.906365 0.466723 0.620942 0.016 Uiso 1 1 calc R . . . .
C7 C 0.7322(2) 0.6558(2) 0.8015(2) 0.0129(4) Uani 1 1 d . . . . .
H7 H 0.638514 0.634369 0.720912 0.015 Uiso 1 1 calc R . . . .
C18 C 0.6155(2) 0.1960(2) 0.7169(3) 0.0163(5) Uani 1 1 d . . . . .
H18A H 0.611435 0.158583 0.615996 0.020 Uiso 1 1 calc R . . . .
H18B H 0.707428 0.179156 0.774404 0.020 Uiso 1 1 calc R . . . .
C12 C 0.8442(3) 0.7487(2) 0.7830(3) 0.0174(5) Uani 1 1 d . . . . .
H12A H 0.939722 0.766188 0.858145 0.021 Uiso 1 1 calc R . . . .
H12B H 0.854684 0.696616 0.688494 0.021 Uiso 1 1 calc R . . . .
C14 C 0.4690(2) 0.3866(2) 0.6885(3) 0.0169(5) Uani 1 1 d . . . . .
H14A H 0.460647 0.353290 0.586651 0.020 Uiso 1 1 calc R . . . .
H14B H 0.467385 0.491095 0.727178 0.020 Uiso 1 1 calc R . . . .
C8 C 0.7053(3) 0.7365(2) 0.9433(2) 0.0170(5) Uani 1 1 d . . . . .
H8A H 0.628039 0.676849 0.949319 0.020 Uiso 1 1 calc R . . . .
H8B H 0.794973 0.753323 1.025072 0.020 Uiso 1 1 calc R . . . .
C11 C 0.7977(3) 0.8930(2) 0.7934(3) 0.0191(5) Uani 1 1 d . . . . .
H11A H 0.706804 0.876019 0.712811 0.023 Uiso 1 1 calc R . . . .
H11B H 0.873677 0.952703 0.785973 0.023 Uiso 1 1 calc R . . . .
C10 C 0.7734(3) 0.9732(2) 0.9362(3) 0.0190(5) Uani 1 1 d . . . . .
H10A H 0.866186 0.996931 1.016618 0.023 Uiso 1 1 calc R . . . .
H10B H 0.740177 1.064347 0.939529 0.023 Uiso 1 1 calc R . . . .
C6 C 0.9011(2) 0.2566(2) 0.5905(2) 0.0167(5) Uani 1 1 d . . . . .
H6A H 0.830637 0.176357 0.576711 0.020 Uiso 1 1 calc R . . . .
H6B H 0.986736 0.274838 0.676529 0.020 Uiso 1 1 calc R . . . .
C15 C 0.3405(3) 0.3072(3) 0.6992(3) 0.0213(5) Uani 1 1 d . . . . .
H15A H 0.344953 0.346315 0.800220 0.026 Uiso 1 1 calc R . . . .
H15B H 0.248422 0.323798 0.641473 0.026 Uiso 1 1 calc R . . . .
C2 C 0.7017(2) 0.3699(2) 0.4782(2) 0.0150(5) Uani 1 1 d . . . . .
H2A H 0.625709 0.291562 0.459281 0.018 Uiso 1 1 calc R . . . .
H2B H 0.659530 0.458955 0.494549 0.018 Uiso 1 1 calc R . . . .
C5 C 0.9479(3) 0.2160(3) 0.4580(2) 0.0198(5) Uani 1 1 d . . . . .
H5A H 1.026558 0.291933 0.477348 0.024 Uiso 1 1 calc R . . . .
H5B H 0.986928 0.125183 0.440708 0.024 Uiso 1 1 calc R . . . .
C9 C 0.6597(3) 0.8807(2) 0.9528(3) 0.0185(5) Uani 1 1 d . . . . .
H9A H 0.647682 0.932853 1.046544 0.022 Uiso 1 1 calc R . . . .
H9B H 0.565046 0.863295 0.876488 0.022 Uiso 1 1 calc R . . . .
C3 C 0.7516(3) 0.3316(3) 0.3486(2) 0.0185(5) Uani 1 1 d . . . . .
H3A H 0.667066 0.314465 0.262091 0.022 Uiso 1 1 calc R . . . .
H3B H 0.822023 0.413233 0.365009 0.022 Uiso 1 1 calc R . . . .
C17 C 0.4864(3) 0.1163(3) 0.7262(3) 0.0241(6) Uani 1 1 d . . . . .
H17A H 0.487345 0.011714 0.685306 0.029 Uiso 1 1 calc R . . . .
H17B H 0.496052 0.147246 0.828159 0.029 Uiso 1 1 calc R . . . .
C4 C 0.8224(3) 0.1974(3) 0.3237(2) 0.0197(5) Uani 1 1 d . . . . .
H4A H 0.748961 0.113480 0.296873 0.024 Uiso 1 1 calc R . . . .
H4B H 0.858895 0.178530 0.243352 0.024 Uiso 1 1 calc R . . . .
C16 C 0.3422(3) 0.1457(3) 0.6455(3) 0.0240(5) Uani 1 1 d . . . . .
H16A H 0.261731 0.098367 0.659243 0.029 Uiso 1 1 calc R . . . .
H16B H 0.326882 0.104560 0.541728 0.029 Uiso 1 1 calc R . . . .

loop_
_atom_site_aniso_label
_atom_site_aniso_U_11
_atom_site_aniso_U_22
_atom_site_aniso_U_33
_atom_site_aniso_U_23
_atom_site_aniso_U_13
_atom_site_aniso_U_12
Pd1 0.00904(11) 0.01217(12) 0.00812(12) 0.00511(10) 0.00262(9) 0.00079(9)
As1 0.00988(11) 0.01115(12) 0.00853(12) 0.00462(9) 0.00220(9) 0.00082(9)
Cl1 0.0131(2) 0.0275(3) 0.0143(3) 0.0126(2) 0.0041(2) -0.0011(2)
C13 0.0096(10) 0.0136(11) 0.0118(11) 0.0048(9) 0.0021(9) -0.0002(8)
C1 0.0138(11) 0.0148(11) 0.0091(10) 0.0043(9) 0.0035(9) 0.0007(9)
C7 0.0135(11) 0.0122(11) 0.0115(11) 0.0044(9) 0.0033(9) 0.0004(9)
C18 0.0134(11) 0.0156(11) 0.0235(12) 0.0114(10) 0.0068(10) 0.0031(9)
C12 0.0215(12) 0.0156(12) 0.0194(12) 0.0083(10) 0.0113(10) 0.0031(10)
C14 0.0117(11) 0.0169(12) 0.0197(12) 0.0087(10) 0.0012(9) 0.0003(9)
C8 0.0216(12) 0.0156(12) 0.0168(12) 0.0068(10) 0.0105(10) 0.0027(10)
C11 0.0241(13) 0.0143(12) 0.0221(13) 0.0100(10) 0.0090(11) 0.0039(10)
C10 0.0220(12) 0.0122(11) 0.0204(12) 0.0058(10) 0.0055(10) 0.0014(10)
C6 0.0167(11) 0.0184(12) 0.0156(11) 0.0067(10) 0.0066(10) 0.0055(9)
C15 0.0119(11) 0.0247(13) 0.0291(14) 0.0142(12) 0.0051(10) 0.0045(10)
C2 0.0178(11) 0.0180(12) 0.0102(11) 0.0071(10) 0.0045(9) 0.0061(9)
C5 0.0167(11) 0.0231(13) 0.0181(12) 0.0049(11) 0.0085(10) 0.0055(10)
C9 0.0221(12) 0.0143(12) 0.0198(12) 0.0043(10) 0.0112(10) 0.0057(10)
C3 0.0224(12) 0.0213(12) 0.0104(11) 0.0064(10) 0.0046(10) -0.0003(10)
C17 0.0201(12) 0.0210(13) 0.0394(16) 0.0195(12) 0.0125(12) 0.0026(10)
C4 0.0214(12) 0.0219(13) 0.0118(11) 0.0021(10) 0.0074(10) -0.0006(10)
C16 0.0147(12) 0.0222(13) 0.0349(15) 0.0141(12) 0.0057(11) -0.0015(10)

loop_
_atom_type_symbol
_atom_type_description
_atom_type_scat_dispersion_real
_atom_type_scat_dispersion_imag
_atom_type_scat_source
C C 0.0033 0.0016 'International Tables Vol C Tables 4.2.6.8 and 6.1.1.4'
H H 0.0000 0.0000 'International Tables Vol C Tables 4.2.6.8 and 6.1.1.4'
As As 0.0499 2.0058 'International Tables Vol C Tables 4.2.6.8 and 6.1.1.4'
Cl Cl 0.1484 0.1585 'International Tables Vol C Tables 4.2.6.8 and 6.1.1.4'
Pd Pd -0.9988 1.0072 'International Tables Vol C Tables 4.2.6.8 and 6.1.1.4'

loop_
_exptl_crystal_face_index_h
_exptl_crystal_face_index_k
_exptl_crystal_face_index_l
_exptl_crystal_face_perp_dist
0 -1 -1 0.1908
0 1 1 0.1253
2 1 0 0.1738
2 0 -1 0.2585
-2 0 1 0.1943
0 -1 -2 0.2104
0 1 2 0.1330
0 1 -2 0.2445
0 -1 2 0.2054
-1 0 0 0.1792
1 0 0 0.1720
0 1 0 0.0946
0 -1 0 0.1485

loop_
_geom_angle_atom_site_label_1
_geom_angle_atom_site_label_2
_geom_angle_atom_site_label_3
_geom_angle
_geom_angle_site_symmetry_1
_geom_angle_site_symmetry_3
_geom_angle_publ_flag
As1 Pd1 As1 180.0 2_767 . ?
Cl1 Pd1 As1 91.351(16) 2_767 . ?
Cl1 Pd1 As1 88.649(16) 2_767 2_767 ?
Cl1 Pd1 As1 91.351(16) . 2_767 ?
Cl1 Pd1 As1 88.649(16) . . ?
Cl1 Pd1 Cl1 180.0 2_767 . ?
C13 As1 Pd1 114.49(6) . . ?
C13 As1 C7 102.97(9) . . ?
C1 As1 Pd1 112.85(6) . . ?
C1 As1 C13 109.93(9) . . ?
C1 As1 C7 103.00(9) . . ?
C7 As1 Pd1 112.58(6) . . ?
As1 C13 H13 105.6 . . ?
C18 C13 As1 112.24(14) . . ?
C18 C13 H13 105.6 . . ?
C14 C13 As1 116.16(15) . . ?
C14 C13 H13 105.6 . . ?
C14 C13 C18 110.60(18) . . ?
As1 C1 H1 105.6 . . ?
C6 C1 As1 113.38(14) . . ?
C6 C1 H1 105.6 . . ?
C6 C1 C2 111.35(18) . . ?
C2 C1 As1 114.53(15) . . ?
C2 C1 H1 105.6 . . ?
As1 C7 H7 107.9 . . ?
C12 C7 As1 112.01(15) . . ?
C12 C7 H7 107.9 . . ?
C12 C7 C8 111.25(18) . . ?
C8 C7 As1 109.61(14) . . ?
C8 C7 H7 107.9 . . ?
C13 C18 H18A 109.6 . . ?
C13 C18 H18B 109.6 . . ?
H18A C18 H18B 108.1 . . ?
C17 C18 C13 110.24(19) . . ?
C17 C18 H18A 109.6 . . ?
C17 C18 H18B 109.6 . . ?
C7 C12 H12A 109.4 . . ?
C7 C12 H12B 109.4 . . ?
H12A C12 H12B 108.0 . . ?
C11 C12 C7 111.03(19) . . ?
C11 C12 H12A 109.4 . . ?
C11 C12 H12B 109.4 . . ?
C13 C14 H14A 109.7 . . ?
C13 C14 H14B 109.7 . . ?
C13 C14 C15 110.01(18) . . ?
H14A C14 H14B 108.2 . . ?
C15 C14 H14A 109.7 . . ?
C15 C14 H14B 109.7 . . ?
C7 C8 H8A 109.5 . . ?
C7 C8 H8B 109.5 . . ?
H8A C8 H8B 108.1 . . ?
C9 C8 C7 110.71(18) . . ?
C9 C8 H8A 109.5 . . ?
C9 C8 H8B 109.5 . . ?
C12 C11 H11A 109.5 . . ?
C12 C11 H11B 109.5 . . ?
C12 C11 C10 110.67(19) . . ?
H11A C11 H11B 108.1 . . ?
C10 C11 H11A 109.5 . . ?
C10 C11 H11B 109.5 . . ?
C11 C10 H10A 109.5 . . ?
C11 C10 H10B 109.5 . . ?
H10A C10 H10B 108.1 . . ?
C9 C10 C11 110.57(19) . . ?
C9 C10 H10A 109.5 . . ?
C9 C10 H10B 109.5 . . ?
C1 C6 H6A 109.8 . . ?
C1 C6 H6B 109.8 . . ?
C1 C6 C5 109.43(18) . . ?
H6A C6 H6B 108.2 . . ?
C5 C6 H6A 109.8 . . ?
C5 C6 H6B 109.8 . . ?
C14 C15 H15A 109.4 . . ?
C14 C15 H15B 109.4 . . ?
H15A C15 H15B 108.0 . . ?
C16 C15 C14 111.3(2) . . ?
C16 C15 H15A 109.4 . . ?
C16 C15 H15B 109.4 . . ?
C1 C2 H2A 109.7 . . ?
C1 C2 H2B 109.7 . . ?
H2A C2 H2B 108.2 . . ?
C3 C2 C1 109.75(18) . . ?
C3 C2 H2A 109.7 . . ?
C3 C2 H2B 109.7 . . ?
C6 C5 H5A 109.1 . . ?
C6 C5 H5B 109.2 . . ?
H5A C5 H5B 107.9 . . ?
C4 C5 C6 112.27(19) . . ?
C4 C5 H5A 109.2 . . ?
C4 C5 H5B 109.2 . . ?
C8 C9 C10 111.02(19) . . ?
C8 C9 H9A 109.4 . . ?
C8 C9 H9B 109.4 . . ?
C10 C9 H9A 109.4 . . ?
C10 C9 H9B 109.4 . . ?
H9A C9 H9B 108.0 . . ?
C2 C3 H3A 109.4 . . ?
C2 C3 H3B 109.4 . . ?
H3A C3 H3B 108.0 . . ?
C4 C3 C2 111.09(18) . . ?
C4 C3 H3A 109.4 . . ?
C4 C3 H3B 109.4 . . ?
C18 C17 H17A 109.3 . . ?
C18 C17 H17B 109.3 . . ?
H17A C17 H17B 108.0 . . ?
C16 C17 C18 111.49(19) . . ?
C16 C17 H17A 109.3 . . ?
C16 C17 H17B 109.3 . . ?
C5 C4 C3 111.10(19) . . ?
C5 C4 H4A 109.4 . . ?
C5 C4 H4B 109.4 . . ?
C3 C4 H4A 109.4 . . ?
C3 C4 H4B 109.4 . . ?
H4A C4 H4B 108.0 . . ?
C15 C16 H16A 109.5 . . ?
C15 C16 H16B 109.5 . . ?
C17 C16 C15 110.9(2) . . ?
C17 C16 H16A 109.5 . . ?
C17 C16 H16B 109.5 . . ?
H16A C16 H16B 108.1 . . ?

loop_
_geom_bond_atom_site_label_1
_geom_bond_atom_site_label_2
_geom_bond_distance
_geom_bond_site_symmetry_2
_geom_bond_publ_flag
Pd1 As1 2.4286(3) . ?
Pd1 As1 2.4285(3) 2_767 ?
Pd1 Cl1 2.3088(5) . ?
Pd1 Cl1 2.3088(5) 2_767 ?
As1 C13 1.979(2) . ?
As1 C1 1.970(2) . ?
As1 C7 1.979(2) . ?
C13 H13 1.0000 . ?
C13 C18 1.536(3) . ?
C13 C14 1.529(3) . ?
C1 H1 1.0000 . ?
C1 C6 1.533(3) . ?
C1 C2 1.537(3) . ?
C7 H7 1.0000 . ?
C7 C12 1.536(3) . ?
C7 C8 1.541(3) . ?
C18 H18A 0.9900 . ?
C18 H18B 0.9900 . ?
C18 C17 1.534(3) . ?
C12 H12A 0.9900 . ?
C12 H12B 0.9900 . ?
C12 C11 1.534(3) . ?
C14 H14A 0.9900 . ?
C14 H14B 0.9900 . ?
C14 C15 1.535(3) . ?
C8 H8A 0.9900 . ?
C8 H8B 0.9900 . ?
C8 C9 1.532(3) . ?
C11 H11A 0.9900 . ?
C11 H11B 0.9900 . ?
C11 C10 1.535(3) . ?
C10 H10A 0.9900 . ?
C10 H10B 0.9900 . ?
C10 C9 1.535(3) . ?
C6 H6A 0.9900 . ?
C6 H6B 0.9900 . ?
C6 C5 1.542(3) . ?
C15 H15A 0.9900 . ?
C15 H15B 0.9900 . ?
C15 C16 1.529(3) . ?
C2 H2A 0.9900 . ?
C2 H2B 0.9900 . ?
C2 C3 1.533(3) . ?
C5 H5A 0.9900 . ?
C5 H5B 0.9900 . ?
C5 C4 1.526(3) . ?
C9 H9A 0.9900 . ?
C9 H9B 0.9900 . ?
C3 H3A 0.9900 . ?
C3 H3B 0.9900 . ?
C3 C4 1.528(3) . ?
C17 H17A 0.9900 . ?
C17 H17B 0.9900 . ?
C17 C16 1.527(3) . ?
C4 H4A 0.9900 . ?
C4 H4B 0.9900 . ?
C16 H16A 0.9900 . ?
C16 H16B 0.9900 . ?

loop_
_geom_torsion_atom_site_label_1
_geom_torsion_atom_site_label_2
_geom_torsion_atom_site_label_3
_geom_torsion_atom_site_label_4
_geom_torsion
_geom_torsion_site_symmetry_1
_geom_torsion_site_symmetry_2
_geom_torsion_site_symmetry_3
_geom_torsion_site_symmetry_4
_geom_torsion_publ_flag
As1 C13 C18 C17 170.80(16) . . . . ?
As1 C13 C14 C15 -172.45(16) . . . . ?
As1 C1 C6 C5 -172.02(15) . . . . ?
As1 C1 C2 C3 171.04(15) . . . . ?
As1 C7 C12 C11 -178.63(15) . . . . ?
As1 C7 C8 C9 179.80(15) . . . . ?
C13 C18 C17 C16 56.2(3) . . . . ?
C13 C14 C15 C16 -57.2(3) . . . . ?
C1 C6 C5 C4 -55.2(3) . . . . ?
C1 C2 C3 C4 57.3(2) . . . . ?
C7 C12 C11 C10 56.4(3) . . . . ?
C7 C8 C9 C10 -56.3(3) . . . . ?
C18 C13 C14 C15 58.1(2) . . . . ?
C18 C17 C16 C15 -55.2(3) . . . . ?
C12 C7 C8 C9 55.4(2) . . . . ?
C12 C11 C10 C9 -57.2(3) . . . . ?
C14 C13 C18 C17 -57.7(2) . . . . ?
C14 C15 C16 C17 55.7(3) . . . . ?
C8 C7 C12 C11 -55.6(3) . . . . ?
C11 C10 C9 C8 57.4(3) . . . . ?
C6 C1 C2 C3 -58.7(2) . . . . ?
C6 C5 C4 C3 54.9(3) . . . . ?
C2 C1 C6 C5 57.1(2) . . . . ?
C2 C3 C4 C5 -55.7(3) . . . . ?

loop_
_exptl_oxdiff_crystal_face_indexfrac_h
_exptl_oxdiff_crystal_face_indexfrac_k
_exptl_oxdiff_crystal_face_indexfrac_l
_exptl_oxdiff_crystal_face_x
_exptl_oxdiff_crystal_face_y
_exptl_oxdiff_crystal_face_z
-0.0010 -0.9978 -1.0025 -0.0125 0.1157 -0.0537
0.0010 0.9978 1.0025 0.0125 -0.1157 0.0537
1.9983 1.0004 0.0006 0.0126 -0.0395 0.1785
1.9973 0.0026 -1.0019 0.0001 0.0762 0.1248
-1.9973 -0.0026 1.0019 -0.0001 -0.0762 -0.1248
-0.0016 -0.9966 -2.0029 -0.0593 0.1721 -0.0741
0.0016 0.9966 2.0029 0.0593 -0.1721 0.0741
-0.0006 1.0014 -1.9988 -0.1280 0.0534 -0.0075
0.0006 -1.0014 1.9988 0.1280 -0.0534 0.0075
-0.9989 -0.0007 0.0007 -0.0235 -0.0099 -0.0726
0.9989 0.0007 -0.0007 0.0235 0.0099 0.0726
0.0005 0.9990 0.0020 -0.0344 -0.0594 0.0333
-0.0005 -0.9990 -0.0020 0.0344 0.0594 -0.0333
